data_2244026
loop_
_publ_author_name
'Luz, Eduardo Q.'
'Santana, Francielli S.'
'Silverio, Gabriel L.'
'Tullio, Suelen C. M. C.'
'Iodice, Bianca'
'Prola, Lizi\^e D. T.'
'Barbosa, Ronilson V.'
'Rampon, Daniel S.'

_publ_section_title
;
 Crystal structures of
 3-halo-2-organochalcogenylbenzo[<i>b</i>]chalcogenophenes
;
_journal_issue 3
_journal_name_full 'Acta Crystallographica Section E'
_journal_page_first
;
;
_journal_paper_doi 10.1107/S2056989022000962
_journal_volume 78
_journal_year 2022
_chemical_formula_iupac 'C14 H9 I S2'
_chemical_formula_moiety 'C14 H9 I S2'
_chemical_formula_structural C14H9IS2
_chemical_formula_sum 'C14 H9 I S2'
_chemical_formula_weight 368.23
_chemical_name_systematic
;
3-Iodo-2-(phenylsulfanyl)benzo[<i>b</i>]thiophene
;
_space_group_crystal_system monoclinic
_space_group_IT_number 14
_space_group_name_Hall '-P 2ybc'
_space_group_name_H-M_alt 'P 1 21/c 1'
_atom_sites_solution_hydrogens difmap
_atom_sites_solution_primary direct
_atom_sites_solution_secondary difmap
_audit_creation_method SHELXL-2018/3
_cell_angle_alpha 90
_cell_angle_beta 97.0520(10)
_cell_angle_gamma 90
_cell_formula_units_Z 4
_cell_length_a 8.4872(3)
_cell_length_b 9.9629(4)
_cell_length_c 15.6485(7)
_cell_measurement_reflns_used 9841
_cell_measurement_temperature 294(2)
_cell_measurement_theta_max 27.52
_cell_measurement_theta_min 2.62
_cell_volume 1313.18(9)
_computing_cell_refinement
;
SAINT (Bruker, 2002)
;
_computing_data_collection
;
APEX3 (Bruker, 2015)
;
_computing_data_reduction
;
SAINT (Bruker, 2002)
;
_computing_molecular_graphics
;
DIAMOND (Brandenburg & Putz, 2006)
;
_computing_publication_material
;
SHELXL97 (Sheldrick, 2008) and WINGX (Farrugia, 2012)
;
_computing_structure_refinement
;
<i>SHELXL2018/3</i> (Sheldrick, 2015b)
;
_computing_structure_solution
;
SHELXT (Sheldrick, 2015a)
;
_diffrn_ambient_temperature 294(2)
_diffrn_detector_area_resol_mean 10.4167
_diffrn_measured_fraction_theta_full 0.999
_diffrn_measured_fraction_theta_max 0.999
_diffrn_measurement_device_type 'Bruker D8 Venture/Photon 100 CMOS'
_diffrn_measurement_method '\f and \w scans'
_diffrn_radiation_monochromator graphite
_diffrn_radiation_type MoK\a
_diffrn_radiation_wavelength 0.71073
_diffrn_reflns_av_R_equivalents 0.0450
_diffrn_reflns_av_unetI/netI 0.0136
_diffrn_reflns_limit_h_max 11
_diffrn_reflns_limit_h_min -11
_diffrn_reflns_limit_k_max 12
_diffrn_reflns_limit_k_min -12
_diffrn_reflns_limit_l_max 20
_diffrn_reflns_limit_l_min -20
_diffrn_reflns_number 56046
_diffrn_reflns_theta_full 25.242
_diffrn_reflns_theta_max 27.499
_diffrn_reflns_theta_min 2.623
_diffrn_source 'fine-focus sealed tube'
_exptl_absorpt_coefficient_mu 2.729
_exptl_absorpt_correction_T_max 0.7456
_exptl_absorpt_correction_T_min 0.6900
_exptl_absorpt_correction_type multi-scan
_exptl_absorpt_process_details
;
(SADABS; Krause <i>et al.</i>,  2015)
;
_exptl_crystal_colour colourless
_exptl_crystal_density_diffrn 1.863
_exptl_crystal_description parallelepiped
_exptl_crystal_F_000 712
_exptl_crystal_size_max 0.156
_exptl_crystal_size_mid 0.127
_exptl_crystal_size_min 0.048
_refine_diff_density_max 0.450
_refine_diff_density_min -0.855
_refine_ls_extinction_method none
_refine_ls_goodness_of_fit_ref 1.082
_refine_ls_hydrogen_treatment refall
_refine_ls_matrix_type full
_refine_ls_number_parameters 190
_refine_ls_number_reflns 3001
_refine_ls_number_restraints 0
_refine_ls_restrained_S_all 1.082
_refine_ls_R_factor_all 0.0302
_refine_ls_R_factor_gt 0.0219
_refine_ls_shift/su_max 0.001
_refine_ls_shift/su_mean 0.000
_refine_ls_structure_factor_coef Fsqd
_refine_ls_weighting_details 'w=1/[\s^2^(Fo^2^)+(0.0218P)^2^+0.8146P] where P=(Fo^2^+2Fc^2^)/3'
_refine_ls_weighting_scheme calc
_refine_ls_wR_factor_gt 0.0485
_refine_ls_wR_factor_ref 0.0506
_reflns_number_gt 2585
_reflns_number_total 3001
_reflns_threshold_expression 'I > 2\s(I)'
_cod_data_source_file jy2015sup1.cif
_cod_data_source_block 2
_cod_original_sg_symbol_H-M 'P 21/c'
_cod_database_code 2244026
_shelx_space_group_comment
;
The symmetry employed for this shelxl refinement is uniquely defined
by the following loop, which should always be used as a source of
symmetry information in preference to the above space-group names.
They are only intended as comments.
;

loop_
_space_group_symop_operation_xyz
'x, y, z'
'-x, y+1/2, -z+1/2'
'-x, -y, -z'
'x, -y-1/2, z-1/2'

loop_
_atom_site_type_symbol
_atom_site_label
_atom_site_fract_x
_atom_site_fract_y
_atom_site_fract_z
_atom_site_U_iso_or_equiv
_atom_site_adp_type
_atom_site_calc_flag
_atom_site_occupancy
_atom_site_disorder_assembly
_atom_site_disorder_group
C C2 0.6667(3) 0.8425(2) -0.08322(15) 0.0350(5) Uani d 1 . .
C C3 0.7271(2) 0.9337(2) -0.02410(14) 0.0308(4) Uani d 1 . .
C C4 0.6724(2) 1.0681(2) -0.04289(13) 0.0279(4) Uani d 1 . .
C C5 0.7097(3) 1.1876(2) 0.00262(15) 0.0351(5) Uani d 1 . .
C C6 0.6420(3) 1.3057(2) -0.02866(17) 0.0415(5) Uani d 1 . .
C C7 0.5388(3) 1.3091(2) -0.10526(17) 0.0434(6) Uani d 1 . .
C C8 0.5000(3) 1.1942(2) -0.15099(15) 0.0397(5) Uani d 1 . .
C C9 0.5672(2) 1.0732(2) -0.11926(13) 0.0306(4) Uani d 1 . .
C C11 0.8796(3) 0.6562(2) -0.13223(14) 0.0359(5) Uani d 1 . .
C C12 0.9622(3) 0.5360(2) -0.11839(17) 0.0459(6) Uani d 1 . .
C C13 1.1021(3) 0.5172(3) -0.15346(19) 0.0547(7) Uani d 1 . .
C C14 1.1602(3) 0.6167(3) -0.20217(19) 0.0539(7) Uani d 1 . .
C C15 1.0784(3) 0.7353(3) -0.21568(17) 0.0466(6) Uani d 1 . .
C C16 0.9382(3) 0.7558(2) -0.18094(16) 0.0408(5) Uani d 1 . .
S S1 0.53633(8) 0.91592(6) -0.16492(4) 0.04052(14) Uani d 1 . .
S S10 0.69891(8) 0.66946(6) -0.08560(5) 0.04924(16) Uani d 1 . .
I I1 0.88517(2) 0.88685(2) 0.08375(2) 0.04613(7) Uani d 1 . .
H H5 0.779(3) 1.183(3) 0.0538(17) 0.047(7) Uiso d 1 . .
H H6 0.667(3) 1.387(3) -0.0011(18) 0.048(8) Uiso d 1 . .
H H7 0.502(3) 1.394(3) -0.1290(19) 0.059(9) Uiso d 1 . .
H H8 0.434(3) 1.196(3) -0.2021(17) 0.049(7) Uiso d 1 . .
H H12 0.924(3) 0.471(3) -0.0845(17) 0.049(7) Uiso d 1 . .
H H13 1.162(3) 0.435(3) -0.1465(19) 0.061(8) Uiso d 1 . .
H H14 1.251(4) 0.604(3) -0.229(2) 0.071(10) Uiso d 1 . .
H H15 1.116(3) 0.797(3) -0.2450(17) 0.043(7) Uiso d 1 . .
H H16 0.882(3) 0.829(3) -0.1901(18) 0.053(8) Uiso d 1 . .

loop_
_atom_site_aniso_label
_atom_site_aniso_U_11
_atom_site_aniso_U_22
_atom_site_aniso_U_33
_atom_site_aniso_U_12
_atom_site_aniso_U_13
_atom_site_aniso_U_23
C2 0.0372(11) 0.0290(11) 0.0406(12) 0.0014(9) 0.0124(9) 0.0018(9)
C3 0.0288(10) 0.0313(10) 0.0331(11) 0.0020(8) 0.0070(8) 0.0060(8)
C4 0.0265(9) 0.0296(10) 0.0286(10) -0.0001(8) 0.0083(8) 0.0024(8)
C5 0.0355(11) 0.0351(12) 0.0347(12) -0.0020(9) 0.0036(9) -0.0015(9)
C6 0.0468(13) 0.0287(12) 0.0501(14) -0.0016(10) 0.0104(11) -0.0024(10)
C7 0.0490(14) 0.0316(12) 0.0501(14) 0.0057(10) 0.0089(11) 0.0110(10)
C8 0.0425(12) 0.0415(13) 0.0345(12) 0.0017(10) 0.0020(10) 0.0118(10)
C9 0.0330(10) 0.0313(10) 0.0281(10) -0.0021(8) 0.0066(8) 0.0019(8)
C11 0.0447(12) 0.0290(10) 0.0344(11) -0.0015(9) 0.0058(9) -0.0068(9)
C12 0.0600(16) 0.0310(13) 0.0482(15) 0.0038(11) 0.0125(12) -0.0003(11)
C13 0.0622(17) 0.0407(14) 0.0622(18) 0.0121(13) 0.0111(14) -0.0098(13)
C14 0.0503(15) 0.0624(18) 0.0507(16) 0.0050(13) 0.0131(12) -0.0176(14)
C15 0.0530(15) 0.0495(15) 0.0386(13) -0.0092(12) 0.0100(11) -0.0004(12)
C16 0.0479(13) 0.0340(13) 0.0406(13) 0.0002(11) 0.0052(10) 0.0022(10)
S1 0.0494(3) 0.0374(3) 0.0340(3) -0.0051(2) 0.0024(2) -0.0054(2)
S10 0.0561(4) 0.0257(3) 0.0708(4) -0.0024(3) 0.0276(3) 0.0005(3)
I1 0.03649(9) 0.04740(10) 0.05267(11) 0.00385(7) -0.00193(6) 0.01649(7)

loop_
_atom_type_symbol
_atom_type_description
_atom_type_scat_dispersion_real
_atom_type_scat_dispersion_imag
_atom_type_scat_source
C C 0.0033 0.0016 'International Tables Vol C Tables 4.2.6.8 and 6.1.1.4'
H H 0.0000 0.0000 'International Tables Vol C Tables 4.2.6.8 and 6.1.1.4'
S S 0.1246 0.1234 'International Tables Vol C Tables 4.2.6.8 and 6.1.1.4'
I I -0.4742 1.8119 'International Tables Vol C Tables 4.2.6.8 and 6.1.1.4'

loop_
_geom_angle_atom_site_label_1
_geom_angle_atom_site_label_2
_geom_angle_atom_site_label_3
_geom_angle_site_symmetry_1
_geom_angle_site_symmetry_3
_geom_angle
_geom_angle_publ_flag
C3 C2 S1 . . 111.84(17) ?
C3 C2 S10 . . 129.12(18) ?
S1 C2 S10 . . 119.02(14) ?
C2 C3 C4 . . 113.64(19) ?
C2 C3 I1 . . 123.89(16) ?
C4 C3 I1 . . 122.46(16) ?
C9 C4 C5 . . 118.87(19) ?
C9 C4 C3 . . 111.34(19) ?
C5 C4 C3 . . 129.8(2) ?
C6 C5 C4 . . 119.2(2) ?
C6 C5 H5 . . 122.5(17) ?
C4 C5 H5 . . 118.3(17) ?
C5 C6 C7 . . 121.2(2) ?
C5 C6 H6 . . 121.4(17) ?
C7 C6 H6 . . 117.3(17) ?
C8 C7 C6 . . 120.9(2) ?
C8 C7 H7 . . 119.3(18) ?
C6 C7 H7 . . 119.5(18) ?
C7 C8 C9 . . 118.3(2) ?
C7 C8 H8 . . 121.6(18) ?
C9 C8 H8 . . 120.0(18) ?
C8 C9 C4 . . 121.5(2) ?
C8 C9 S1 . . 126.88(17) ?
C4 C9 S1 . . 111.62(15) ?
C16 C11 C12 . . 119.7(2) ?
C16 C11 S10 . . 123.96(19) ?
C12 C11 S10 . . 116.29(19) ?
C13 C12 C11 . . 119.8(3) ?
C13 C12 H12 . . 120.7(17) ?
C11 C12 H12 . . 119.5(17) ?
C14 C13 C12 . . 120.4(3) ?
C14 C13 H13 . . 117.1(18) ?
C12 C13 H13 . . 122.5(18) ?
C15 C14 C13 . . 119.7(3) ?
C15 C14 H14 . . 118(2) ?
C13 C14 H14 . . 122(2) ?
C14 C15 C16 . . 120.7(3) ?
C14 C15 H15 . . 119.1(18) ?
C16 C15 H15 . . 120.2(18) ?
C11 C16 C15 . . 119.7(2) ?
C11 C16 H16 . . 117.6(19) ?
C15 C16 H16 . . 122.6(19) ?
C9 S1 C2 . . 91.54(11) ?
C2 S10 C11 . . 103.12(11) ?

loop_
_geom_bond_atom_site_label_1
_geom_bond_atom_site_label_2
_geom_bond_site_symmetry_2
_geom_bond_distance
_geom_bond_publ_flag
C2 C3 . 1.353(3) ?
C2 S1 . 1.745(2) ?
C2 S10 . 1.746(2) ?
C3 C4 . 1.436(3) ?
C3 I1 . 2.076(2) ?
C4 C9 . 1.402(3) ?
C4 C5 . 1.403(3) ?
C5 C6 . 1.374(3) ?
C5 H5 . 0.93(3) ?
C6 C7 . 1.395(4) ?
C6 H6 . 0.93(3) ?
C7 C8 . 1.369(4) ?
C7 H7 . 0.96(3) ?
C8 C9 . 1.399(3) ?
C8 H8 . 0.92(3) ?
C9 S1 . 1.728(2) ?
C11 C16 . 1.381(3) ?
C11 C12 . 1.391(3) ?
C11 S10 . 1.782(2) ?
C12 C13 . 1.380(4) ?
C12 H12 . 0.92(3) ?
C13 C14 . 1.378(4) ?
C13 H13 . 0.96(3) ?
C14 C15 . 1.374(4) ?
C14 H14 . 0.93(3) ?
C15 C16 . 1.383(4) ?
C15 H15 . 0.85(3) ?
C16 H16 . 0.87(3) ?

loop_
_geom_torsion_atom_site_label_1
_geom_torsion_atom_site_label_2
_geom_torsion_atom_site_label_3
_geom_torsion_atom_site_label_4
_geom_torsion_site_symmetry_1
_geom_torsion_site_symmetry_2
_geom_torsion_site_symmetry_3
_geom_torsion_site_symmetry_4
_geom_torsion
_geom_torsion_publ_flag
S1 C2 C3 C4 . . . . -0.9(2) ?
S10 C2 C3 C4 . . . . -179.35(17) ?
S1 C2 C3 I1 . . . . 179.47(11) ?
S10 C2 C3 I1 . . . . 1.0(3) ?
C2 C3 C4 C9 . . . . 0.1(3) ?
I1 C3 C4 C9 . . . . 179.77(14) ?
C2 C3 C4 C5 . . . . -179.4(2) ?
I1 C3 C4 C5 . . . . 0.2(3) ?
C9 C4 C5 C6 . . . . 0.2(3) ?
C3 C4 C5 C6 . . . . 179.7(2) ?
C4 C5 C6 C7 . . . . -0.9(4) ?
C5 C6 C7 C8 . . . . 0.9(4) ?
C6 C7 C8 C9 . . . . -0.3(4) ?
C7 C8 C9 C4 . . . . -0.3(3) ?
C7 C8 C9 S1 . . . . 179.78(19) ?
C5 C4 C9 C8 . . . . 0.4(3) ?
C3 C4 C9 C8 . . . . -179.2(2) ?
C5 C4 C9 S1 . . . . -179.70(16) ?
C3 C4 C9 S1 . . . . 0.7(2) ?
C16 C11 C12 C13 . . . . 0.0(4) ?
S10 C11 C12 C13 . . . . 179.1(2) ?
C11 C12 C13 C14 . . . . -0.1(4) ?
C12 C13 C14 C15 . . . . 0.1(4) ?
C13 C14 C15 C16 . . . . 0.0(4) ?
C12 C11 C16 C15 . . . . 0.1(4) ?
S10 C11 C16 C15 . . . . -178.93(19) ?
C14 C15 C16 C11 . . . . -0.1(4) ?
C8 C9 S1 C2 . . . . 178.9(2) ?
C4 C9 S1 C2 . . . . -1.01(17) ?
C3 C2 S1 C9 . . . . 1.09(17) ?
S10 C2 S1 C9 . . . . 179.73(14) ?
C3 C2 S10 C11 . . . . -83.5(2) ?
S1 C2 S10 C11 . . . . 98.17(15) ?
C16 C11 S10 C2 . . . . -20.5(2) ?
C12 C11 S10 C2 . . . . 160.48(19) ?

_cod_database_fobs_code 2244026
